data_7204204
loop_
_publ_author_name
'Chen, Yu'
'Harrison, William T. A.'
'Imrie, Corrie T.'
'Ryder, Karl S.'

_publ_section_title
;
 Pyrrole and polypyrrole-based liquid crystals containing azobenzene
 mesogenic groups
;
_journal_issue 3
_journal_name_full 'Journal of Materials Chemistry'
_journal_page_first 579
_journal_paper_doi 10.1039/b105976a
_journal_volume 12
_journal_year 2002
_chemical_formula_sum 'C20 H18 N4 O'
_chemical_formula_weight 330.38
_space_group_IT_number 2
_symmetry_cell_setting triclinic
_symmetry_space_group_name_Hall '-P 1'
_symmetry_space_group_name_H-M 'P -1'
_atom_sites_solution_hydrogens geom
_atom_sites_solution_primary direct
_atom_sites_solution_secondary difmap
_audit_creation_method SHELXL-97
_cell_angle_alpha 66.442(2)
_cell_angle_beta 81.618(2)
_cell_angle_gamma 81.938(2)
_cell_formula_units_Z 4
_cell_length_a 9.5009(6)
_cell_length_b 13.9016(9)
_cell_length_c 14.6728(10)
_cell_measurement_reflns_used 6565
_cell_measurement_temperature 293(2)
_cell_measurement_theta_max 28.59
_cell_measurement_theta_min 3.20
_cell_volume 1750.3(2)
_computing_cell_refinement 'SMART (Bruker, 1999)'
_computing_data_collection 'SMART (Bruker, 1999)'
_computing_data_reduction 'SMART (Bruker, 1999)'
_computing_molecular_graphics 'ORTEP-3 (Farrugia, 1997)'
_computing_publication_material 'SHELXL-97 (Sheldrick, 1997)'
_computing_structure_refinement 'SHELXL-97 (Sheldrick, 1997)'
_computing_structure_solution 'SHELXS-97 (Sheldrick, 1997)'
_diffrn_ambient_temperature 293(2)
_diffrn_measured_fraction_theta_full 0.992
_diffrn_measured_fraction_theta_max 0.992
_diffrn_measurement_device_type 'Bruker SMART CCD'
_diffrn_measurement_method \w
_diffrn_radiation_monochromator 'silicon 111'
_diffrn_radiation_source 'Daresbury SRS station 9.8'
_diffrn_radiation_type synchrotron
_diffrn_radiation_wavelength 0.69230
_diffrn_reflns_av_R_equivalents 0.0187
_diffrn_reflns_av_sigmaI/netI 0.0279
_diffrn_reflns_limit_h_max 11
_diffrn_reflns_limit_h_min -11
_diffrn_reflns_limit_k_max 16
_diffrn_reflns_limit_k_min -16
_diffrn_reflns_limit_l_max 17
_diffrn_reflns_limit_l_min -17
_diffrn_reflns_number 12705
_diffrn_reflns_theta_full 24.00
_diffrn_reflns_theta_max 24.00
_diffrn_reflns_theta_min 1.69
_diffrn_standards_decay_% 0
_exptl_absorpt_coefficient_mu 0.080
_exptl_absorpt_correction_T_max 0.998
_exptl_absorpt_correction_T_min 0.981
_exptl_absorpt_correction_type multi-scan
_exptl_absorpt_process_details 'SADABS (Bruker, 1999)'
_exptl_crystal_colour orange
_exptl_crystal_density_diffrn 1.254
_exptl_crystal_density_method 'not measured'
_exptl_crystal_description plate
_exptl_crystal_F_000 696
_exptl_crystal_size_max 0.24
_exptl_crystal_size_mid 0.24
_exptl_crystal_size_min 0.02
_refine_diff_density_max 0.642
_refine_diff_density_min -0.266
_refine_diff_density_rms 0.042
_refine_ls_extinction_method none
_refine_ls_goodness_of_fit_ref 1.11
_refine_ls_hydrogen_treatment mixed
_refine_ls_matrix_type full
_refine_ls_number_parameters 449
_refine_ls_number_reflns 5899
_refine_ls_number_restraints 4
_refine_ls_restrained_S_all 1.11
_refine_ls_R_factor_all 0.100
_refine_ls_R_factor_gt 0.079
_refine_ls_shift/su_max 0.000
_refine_ls_shift/su_mean 0.000
_refine_ls_structure_factor_coef Fsqd
_refine_ls_weighting_details 'calc w=1/[\s^2^(Fo^2^)+(0.1573P)^2^+0.1855P] where P=(Fo^2^+2Fc^2^)/3'
_refine_ls_weighting_scheme calc
_refine_ls_wR_factor_gt 0.240
_refine_ls_wR_factor_ref 0.258
_reflns_number_gt 4086
_reflns_number_total 5899
_reflns_threshold_expression I>2\s(I)
_cod_data_source_file b105976a.txt
_cod_data_source_block y609-3CN
_cod_original_sg_symbol_H-M P-1
_cod_database_code 7204204

loop_
_symmetry_equiv_pos_as_xyz
'x, y, z'
'-x, -y, -z'

loop_
_atom_site_label
_atom_site_type_symbol
_atom_site_fract_x
_atom_site_fract_y
_atom_site_fract_z
_atom_site_U_iso_or_equiv
_atom_site_adp_type
_atom_site_occupancy
_atom_site_symmetry_multiplicity
_atom_site_calc_flag
_atom_site_refinement_flags
_atom_site_disorder_assembly
_atom_site_disorder_group
O1 O 0.0235(2) 0.23962(14) 0.14866(14) 0.0772(6) Uani 1 1 d . . .
N1 N 0.7643(3) 1.0284(2) -0.36167(19) 0.0939(8) Uani 1 1 d . . .
N2 N 0.4061(2) 0.59539(16) -0.11315(15) 0.0622(5) Uani 1 1 d . . .
N3 N 0.3152(2) 0.59635(15) -0.04216(15) 0.0602(5) Uani 1 1 d . . .
N4 N -0.2173(3) -0.03365(18) 0.41271(17) 0.0769(6) Uani 1 1 d . . .
C1 C 0.7040(3) 0.9559(2) -0.3178(2) 0.0719(7) Uani 1 1 d . . .
C2 C 0.6282(3) 0.86410(19) -0.26300(17) 0.0599(6) Uani 1 1 d . . .
C3 C 0.6586(3) 0.7764(2) -0.28656(19) 0.0693(7) Uani 1 1 d . . .
H31 H 0.7297 0.7761 -0.3372 0.083 Uiso 1 1 calc R . .
C4 C 0.5845(3) 0.6899(2) -0.23569(19) 0.0692(7) Uani 1 1 d . . .
H41 H 0.6057 0.6310 -0.2520 0.083 Uiso 1 1 calc R . .
C5 C 0.4775(2) 0.68887(18) -0.15972(17) 0.0560(6) Uani 1 1 d . . .
C6 C 0.4465(3) 0.77811(18) -0.13615(17) 0.0609(6) Uani 1 1 d . . .
H61 H 0.3746 0.7786 -0.0860 0.073 Uiso 1 1 calc R . .
C7 C 0.5212(3) 0.86459(19) -0.18638(18) 0.0659(7) Uani 1 1 d . . .
H71 H 0.5011 0.9234 -0.1698 0.079 Uiso 1 1 calc R . .
C8 C 0.2415(2) 0.50436(17) 0.00392(17) 0.0558(6) Uani 1 1 d . . .
C9 C 0.2606(3) 0.42055(19) -0.02722(19) 0.0662(7) Uani 1 1 d . . .
H91 H 0.3250 0.4233 -0.0822 0.079 Uiso 1 1 calc R . .
C10 C 0.1859(3) 0.3349(2) 0.0220(2) 0.0705(7) Uani 1 1 d . . .
H101 H 0.1988 0.2795 0.0005 0.085 Uiso 1 1 calc R . .
C11 C 0.0898(3) 0.33025(19) 0.10497(18) 0.0610(6) Uani 1 1 d . . .
C12 C 0.0692(3) 0.4132(2) 0.13586(19) 0.0681(7) Uani 1 1 d . . .
H121 H 0.0046 0.4106 0.1907 0.082 Uiso 1 1 calc R . .
C13 C 0.1449(3) 0.49981(19) 0.08511(18) 0.0651(7) Uani 1 1 d . . .
H131 H 0.1308 0.5559 0.1057 0.078 Uiso 1 1 calc R . .
C14 C -0.0632(3) 0.2212(2) 0.2408(2) 0.0745(7) Uani 1 1 d . . .
H141 H -0.1458 0.2726 0.2315 0.089 Uiso 1 1 calc R . .
H142 H -0.0092 0.2259 0.2900 0.089 Uiso 1 1 calc R . .
C15 C -0.1092(3) 0.1108(2) 0.2747(2) 0.0756(8) Uani 1 1 d . . .
H151 H -0.1778 0.1112 0.2315 0.091 Uiso 1 1 calc R . .
H152 H -0.0268 0.0634 0.2680 0.091 Uiso 1 1 calc R . .
C16 C -0.1738(4) 0.0711(2) 0.3792(2) 0.1001(11) Uani 1 1 d . . .
H161 H -0.1053 0.0713 0.4220 0.120 Uiso 1 1 calc R . .
H162 H -0.2564 0.1185 0.3855 0.120 Uiso 1 1 calc R . .
C17 C -0.3479(4) -0.0638(4) 0.4225(3) 0.1185(14) Uani 1 1 d . . .
H171 H -0.4324 -0.0202 0.4098 0.142 Uiso 1 1 calc R . .
C18 C -0.3333(6) -0.1713(4) 0.4551(3) 0.1259(17) Uani 1 1 d . . .
H181 H -0.4066 -0.2138 0.4663 0.151 Uiso 1 1 calc R . .
C19 C -0.1979(6) -0.2048(3) 0.4678(3) 0.1121(13) Uani 1 1 d . . .
H191 H -0.1599 -0.2747 0.4923 0.135 Uiso 1 1 calc R . .
C20 C -0.1272(4) -0.1225(2) 0.4400(2) 0.0925(9) Uani 1 1 d . . .
H201 H -0.0287 -0.1245 0.4390 0.111 Uiso 1 1 calc R . .
O2 O -0.0097(2) 0.76169(14) 0.14262(14) 0.0795(6) Uani 1 1 d . . .
N5 N 0.7980(3) 1.5117(2) -0.3546(2) 0.1073(10) Uani 1 1 d . . .
N6 N 0.3882(2) 1.10488(15) -0.12378(15) 0.0617(5) Uani 1 1 d . . .
N7 N 0.3368(2) 1.08876(15) -0.03607(15) 0.0601(5) Uani 1 1 d . . .
N8 N -0.2334(3) 0.47399(19) 0.3988(2) 0.0877(7) Uani 1 1 d D . .
C21 C 0.7314(3) 1.4421(2) -0.3133(2) 0.0802(8) Uani 1 1 d . . .
C22 C 0.6469(3) 1.35491(19) -0.26261(19) 0.0653(7) Uani 1 1 d . . .
C23 C 0.5967(3) 1.3282(2) -0.16227(19) 0.0688(7) Uani 1 1 d . . .
H231 H 0.6209 1.3657 -0.1275 0.083 Uiso 1 1 calc R . .
C24 C 0.5122(3) 1.2473(2) -0.11504(18) 0.0651(7) Uani 1 1 d . . .
H241 H 0.4780 1.2305 -0.0483 0.078 Uiso 1 1 calc R . .
C25 C 0.4768(3) 1.18963(18) -0.16566(17) 0.0570(6) Uani 1 1 d . . .
C26 C 0.5296(3) 1.2148(2) -0.26471(19) 0.0777(8) Uani 1 1 d . . .
H261 H 0.5078 1.1759 -0.2989 0.093 Uiso 1 1 calc R . .
C27 C 0.6136(3) 1.2966(2) -0.3127(2) 0.0813(8) Uani 1 1 d . . .
H271 H 0.6485 1.3130 -0.3793 0.098 Uiso 1 1 calc R . .
C28 C 0.2470(2) 1.00574(17) 0.00663(17) 0.0556(6) Uani 1 1 d . . .
C29 C 0.1997(3) 0.97841(19) 0.10631(18) 0.0634(6) Uani 1 1 d . . .
H291 H 0.2265 1.0153 0.1408 0.076 Uiso 1 1 calc R . .
C30 C 0.1135(3) 0.89759(19) 0.15574(19) 0.0645(6) Uani 1 1 d . . .
H301 H 0.0829 0.8794 0.2232 0.077 Uiso 1 1 calc R . .
C31 C 0.0729(3) 0.84367(18) 0.10373(19) 0.0616(6) Uani 1 1 d . . .
C32 C 0.1178(3) 0.87212(19) 0.00257(19) 0.0656(7) Uani 1 1 d . . .
H321 H 0.0894 0.8364 -0.0324 0.079 Uiso 1 1 calc R . .
C33 C 0.2034(3) 0.95217(18) -0.04537(18) 0.0602(6) Uani 1 1 d . . .
H331 H 0.2328 0.9711 -0.1131 0.072 Uiso 1 1 calc R . .
C34 C -0.0671(3) 0.7284(2) 0.2442(2) 0.0745(7) Uani 1 1 d . B .
H341 H -0.1380 0.7817 0.2540 0.089 Uiso 1 1 calc R . .
H342 H 0.0078 0.7153 0.2872 0.089 Uiso 1 1 calc R . .
C35 C -0.1349(3) 0.6277(2) 0.2670(2) 0.0830(8) Uani 1 1 d . . .
H351 H -0.2139 0.6436 0.2267 0.100 Uiso 1 1 calc R B .
H352 H -0.0651 0.5787 0.2488 0.100 Uiso 1 1 calc R . .
C36 C -0.1880(4) 0.5772(2) 0.3745(2) 0.0939(10) Uani 1 1 d . B .
H361 H -0.1126 0.5707 0.4152 0.113 Uiso 1 1 calc R . .
H362 H -0.2676 0.6217 0.3902 0.113 Uiso 1 1 calc R . .
C37 C -0.1519(4) 0.3829(3) 0.4385(3) 0.1051(11) Uani 1 1 d . B .
H371 H -0.0601 0.3778 0.4561 0.126 Uiso 1 1 calc R . .
C38 C -0.2190(5) 0.3025(3) 0.4490(3) 0.1090(12) Uani 1 1 d . . .
H381 H -0.1887 0.2316 0.4811 0.131 Uiso 1 1 calc R B .
C39 C -0.3389(5) 0.3417(3) 0.4048(3) 0.1141(13) Uani 1 1 d D B .
H391 H -0.4165 0.3056 0.4090 0.137 Uiso 1 1 calc R A 1
C40A C -0.3237(7) 0.4452(3) 0.3526(4) 0.1140(18) Uiso 0.50 1 d PD B 1
H40A H -0.3671 0.4888 0.2955 0.137 Uiso 0.50 1 calc PR B 1
C40B C -0.3611(4) 0.4429(4) 0.3973(6) 0.1140(18) Uiso 0.50 1 d PD B 2
H40B H -0.4484 0.4835 0.3921 0.137 Uiso 0.50 1 calc PR B 2

loop_
_atom_site_aniso_label
_atom_site_aniso_U_11
_atom_site_aniso_U_22
_atom_site_aniso_U_33
_atom_site_aniso_U_23
_atom_site_aniso_U_13
_atom_site_aniso_U_12
O1 0.0910(13) 0.0684(11) 0.0757(12) -0.0323(9) 0.0128(10) -0.0264(10)
N1 0.1023(19) 0.0850(18) 0.0825(17) -0.0176(14) 0.0057(14) -0.0310(15)
N2 0.0702(12) 0.0602(12) 0.0593(12) -0.0281(9) -0.0009(10) -0.0062(10)
N3 0.0668(12) 0.0557(11) 0.0597(12) -0.0253(9) -0.0032(10) -0.0047(9)
N4 0.0863(16) 0.0719(15) 0.0731(14) -0.0265(11) -0.0026(12) -0.0198(13)
C1 0.0709(16) 0.0788(18) 0.0595(15) -0.0193(13) -0.0037(12) -0.0119(14)
C2 0.0626(14) 0.0645(14) 0.0498(13) -0.0183(11) -0.0079(10) -0.0061(11)
C3 0.0679(15) 0.0837(18) 0.0587(14) -0.0325(13) 0.0073(12) -0.0133(13)
C4 0.0744(16) 0.0753(16) 0.0681(16) -0.0418(13) 0.0035(12) -0.0069(13)
C5 0.0611(13) 0.0562(13) 0.0513(12) -0.0213(10) -0.0076(10) -0.0041(10)
C6 0.0676(14) 0.0570(14) 0.0559(13) -0.0240(11) 0.0034(11) -0.0022(11)
C7 0.0753(16) 0.0562(14) 0.0645(15) -0.0247(11) 0.0011(12) -0.0050(12)
C8 0.0601(13) 0.0504(13) 0.0578(13) -0.0222(10) -0.0071(10) -0.0026(10)
C9 0.0722(16) 0.0642(15) 0.0666(15) -0.0338(12) 0.0080(12) -0.0097(12)
C10 0.0816(17) 0.0633(15) 0.0769(17) -0.0401(13) 0.0039(13) -0.0119(13)
C11 0.0645(14) 0.0579(14) 0.0623(14) -0.0248(11) -0.0042(11) -0.0086(11)
C12 0.0741(16) 0.0688(16) 0.0638(15) -0.0304(12) 0.0055(12) -0.0118(13)
C13 0.0759(16) 0.0607(14) 0.0646(15) -0.0328(12) 0.0015(12) -0.0077(12)
C14 0.0819(18) 0.0770(18) 0.0666(16) -0.0286(13) -0.0005(13) -0.0179(14)
C15 0.0836(18) 0.0770(18) 0.0725(17) -0.0336(14) -0.0028(14) -0.0188(14)
C16 0.146(3) 0.0727(19) 0.081(2) -0.0317(16) 0.0144(19) -0.0280(19)
C17 0.097(3) 0.157(4) 0.084(2) -0.018(2) -0.0230(19) -0.032(3)
C18 0.177(4) 0.138(4) 0.072(2) -0.022(2) -0.007(2) -0.104(4)
C19 0.177(4) 0.088(2) 0.079(2) -0.0378(18) 0.008(3) -0.043(3)
C20 0.111(2) 0.076(2) 0.091(2) -0.0342(16) 0.0039(18) -0.0166(19)
O2 0.0966(14) 0.0680(11) 0.0762(12) -0.0287(9) 0.0051(10) -0.0262(10)
N5 0.109(2) 0.0850(19) 0.111(2) -0.0232(16) 0.0176(17) -0.0293(17)
N6 0.0729(13) 0.0592(12) 0.0569(12) -0.0283(9) -0.0039(10) -0.0032(10)
N7 0.0653(12) 0.0583(12) 0.0600(12) -0.0275(9) -0.0056(9) -0.0031(9)
N8 0.0919(17) 0.0705(15) 0.0969(18) -0.0210(13) -0.0154(14) -0.0241(13)
C21 0.0791(18) 0.0717(18) 0.0785(18) -0.0210(15) 0.0056(15) -0.0092(15)
C22 0.0656(15) 0.0591(14) 0.0660(15) -0.0220(12) -0.0009(12) -0.0011(12)
C23 0.0720(16) 0.0724(16) 0.0686(16) -0.0333(13) -0.0004(12) -0.0156(13)
C24 0.0702(15) 0.0733(16) 0.0567(14) -0.0316(12) 0.0005(11) -0.0097(13)
C25 0.0620(13) 0.0518(13) 0.0562(13) -0.0223(10) -0.0056(10) 0.0014(10)
C26 0.107(2) 0.0754(17) 0.0583(15) -0.0343(13) 0.0003(14) -0.0156(16)
C27 0.105(2) 0.0780(18) 0.0561(15) -0.0252(13) 0.0104(14) -0.0156(16)
C28 0.0568(13) 0.0516(13) 0.0614(14) -0.0255(11) -0.0096(10) 0.0009(10)
C29 0.0736(15) 0.0663(15) 0.0597(14) -0.0342(12) -0.0040(11) -0.0093(12)
C30 0.0751(16) 0.0625(15) 0.0574(14) -0.0263(12) -0.0025(12) -0.0054(12)
C31 0.0644(14) 0.0509(13) 0.0695(16) -0.0247(11) -0.0046(11) -0.0033(11)
C32 0.0758(16) 0.0627(15) 0.0670(16) -0.0331(12) -0.0102(12) -0.0064(12)
C33 0.0676(14) 0.0591(14) 0.0576(13) -0.0284(11) -0.0060(11) -0.0005(11)
C34 0.0830(18) 0.0623(15) 0.0755(17) -0.0252(13) 0.0015(14) -0.0125(13)
C35 0.0871(19) 0.0730(18) 0.083(2) -0.0210(15) -0.0064(15) -0.0196(15)
C36 0.111(2) 0.0707(19) 0.099(2) -0.0335(17) 0.0106(18) -0.0245(17)
C37 0.114(3) 0.070(2) 0.124(3) -0.0312(19) -0.009(2) -0.0084(19)
C38 0.168(4) 0.077(2) 0.086(2) -0.0385(18) 0.016(2) -0.030(2)
C39 0.117(3) 0.095(3) 0.135(3) -0.037(2) -0.009(3) -0.050(2)

loop_
_atom_type_symbol
_atom_type_description
_atom_type_scat_dispersion_real
_atom_type_scat_dispersion_imag
_atom_type_scat_source
C C 0.0033 0.0016 'International Tables Vol C Tables 4.2.6.8 and 6.1.1.4'
N N 0.0061 0.0033 'International Tables Vol C Tables 4.2.6.8 and 6.1.1.4'
O O 0.0106 0.0060 'International Tables Vol C Tables 4.2.6.8 and 6.1.1.4'
H H 0.0000 0.0000 'International Tables Vol C Tables 4.2.6.8 and 6.1.1.4'

loop_
_geom_angle_atom_site_label_1
_geom_angle_atom_site_label_2
_geom_angle_atom_site_label_3
_geom_angle
_geom_angle_site_symmetry_1
_geom_angle_site_symmetry_3
_geom_angle_publ_flag
C11 O1 C14 118.57(19) . . ?
N3 N2 C5 113.46(19) . . ?
N2 N3 C8 114.1(2) . . ?
C17 N4 C20 106.6(3) . . ?
C17 N4 C16 129.0(3) . . ?
C20 N4 C16 124.5(3) . . ?
N1 C1 C2 179.6(3) . . ?
C3 C2 C7 120.0(2) . . ?
C3 C2 C1 120.2(2) . . ?
C7 C2 C1 119.8(2) . . ?
C4 C3 C2 120.2(2) . . ?
C4 C3 H31 119.9 . . ?
C2 C3 H31 119.9 . . ?
C3 C4 C5 120.8(2) . . ?
C3 C4 H41 119.6 . . ?
C5 C4 H41 119.6 . . ?
C4 C5 C6 119.0(2) . . ?
C4 C5 N2 115.8(2) . . ?
C6 C5 N2 125.2(2) . . ?
C7 C6 C5 120.4(2) . . ?
C7 C6 H61 119.8 . . ?
C5 C6 H61 119.8 . . ?
C6 C7 C2 119.6(2) . . ?
C6 C7 H71 120.2 . . ?
C2 C7 H71 120.2 . . ?
C13 C8 C9 119.2(2) . . ?
C13 C8 N3 116.2(2) . . ?
C9 C8 N3 124.6(2) . . ?
C10 C9 C8 120.6(2) . . ?
C10 C9 H91 119.7 . . ?
C8 C9 H91 119.7 . . ?
C9 C10 C11 119.8(2) . . ?
C9 C10 H101 120.1 . . ?
C11 C10 H101 120.1 . . ?
O1 C11 C12 125.8(2) . . ?
O1 C11 C10 114.1(2) . . ?
C12 C11 C10 120.0(2) . . ?
C13 C12 C11 119.6(2) . . ?
C13 C12 H121 120.2 . . ?
C11 C12 H121 120.2 . . ?
C12 C13 C8 120.7(2) . . ?
C12 C13 H131 119.7 . . ?
C8 C13 H131 119.7 . . ?
O1 C14 C15 105.8(2) . . ?
O1 C14 H141 110.6 . . ?
C15 C14 H141 110.6 . . ?
O1 C14 H142 110.6 . . ?
C15 C14 H142 110.6 . . ?
H141 C14 H142 108.7 . . ?
C16 C15 C14 112.3(2) . . ?
C16 C15 H151 109.2 . . ?
C14 C15 H151 109.2 . . ?
C16 C15 H152 109.2 . . ?
C14 C15 H152 109.2 . . ?
H151 C15 H152 107.9 . . ?
N4 C16 C15 113.1(2) . . ?
N4 C16 H161 109.0 . . ?
C15 C16 H161 109.0 . . ?
N4 C16 H162 109.0 . . ?
C15 C16 H162 109.0 . . ?
H161 C16 H162 107.8 . . ?
N4 C17 C18 106.7(4) . . ?
N4 C17 H171 126.6 . . ?
C18 C17 H171 126.6 . . ?
C19 C18 C17 108.6(3) . . ?
C19 C18 H181 125.7 . . ?
C17 C18 H181 125.7 . . ?
C20 C19 C18 107.7(4) . . ?
C20 C19 H191 126.1 . . ?
C18 C19 H191 126.1 . . ?
C19 C20 N4 110.2(4) . . ?
C19 C20 H201 124.9 . . ?
N4 C20 H201 124.9 . . ?
C31 O2 C34 119.3(2) . . ?
N7 N6 C25 113.6(2) . . ?
N6 N7 C28 114.6(2) . . ?
C37 N8 C40B 103.8(3) . . ?
C37 N8 C40A 100.9(3) . . ?
C40B N8 C40A 29.5(4) . . ?
C37 N8 C36 124.4(3) . . ?
C40B N8 C36 131.6(3) . . ?
C40A N8 C36 128.8(3) . . ?
N5 C21 C22 179.2(3) . . ?
C27 C22 C23 119.4(2) . . ?
C27 C22 C21 120.4(2) . . ?
C23 C22 C21 120.2(2) . . ?
C24 C23 C22 120.1(2) . . ?
C24 C23 H231 120.0 . . ?
C22 C23 H231 120.0 . . ?
C23 C24 C25 120.6(2) . . ?
C23 C24 H241 119.7 . . ?
C25 C24 H241 119.7 . . ?
C26 C25 C24 119.1(2) . . ?
C26 C25 N6 115.8(2) . . ?
C24 C25 N6 125.1(2) . . ?
C27 C26 C25 120.4(2) . . ?
C27 C26 H261 119.8 . . ?
C25 C26 H261 119.8 . . ?
C26 C27 C22 120.3(2) . . ?
C26 C27 H271 119.9 . . ?
C22 C27 H271 119.9 . . ?
C29 C28 C33 119.2(2) . . ?
C29 C28 N7 116.4(2) . . ?
C33 C28 N7 124.5(2) . . ?
C30 C29 C28 121.2(2) . . ?
C30 C29 H291 119.4 . . ?
C28 C29 H291 119.4 . . ?
C29 C30 C31 119.1(2) . . ?
C29 C30 H301 120.4 . . ?
C31 C30 H301 120.4 . . ?
O2 C31 C30 125.8(2) . . ?
O2 C31 C32 114.2(2) . . ?
C30 C31 C32 120.1(2) . . ?
C33 C32 C31 120.2(2) . . ?
C33 C32 H321 119.9 . . ?
C31 C32 H321 119.9 . . ?
C32 C33 C28 120.3(2) . . ?
C32 C33 H331 119.9 . . ?
C28 C33 H331 119.9 . . ?
O2 C34 C35 105.7(2) . . ?
O2 C34 H341 110.6 . . ?
C35 C34 H341 110.6 . . ?
O2 C34 H342 110.6 . . ?
C35 C34 H342 110.6 . . ?
H341 C34 H342 108.7 . . ?
C36 C35 C34 112.1(3) . . ?
C36 C35 H351 109.2 . . ?
C34 C35 H351 109.2 . . ?
C36 C35 H352 109.2 . . ?
C34 C35 H352 109.2 . . ?
H351 C35 H352 107.9 . . ?
N8 C36 C35 111.9(3) . . ?
N8 C36 H361 109.2 . . ?
C35 C36 H361 109.2 . . ?
N8 C36 H362 109.2 . . ?
C35 C36 H362 109.2 . . ?
H361 C36 H362 107.9 . . ?
C38 C37 N8 110.9(4) . . ?
C38 C37 H371 124.6 . . ?
N8 C37 H371 124.6 . . ?
C37 C38 C39 106.9(4) . . ?
C37 C38 H381 126.6 . . ?
C39 C38 H381 126.6 . . ?
C38 C39 C40A 105.1(4) . . ?
C38 C39 C40B 105.6(4) . . ?
C40A C39 C40B 29.5(4) . . ?
C38 C39 H391 127.4 . . ?
C40A C39 H391 127.4 . . ?
C40B C39 H391 119.6 . . ?
C39 C40A N8 107.4(3) . . ?
C39 C40A H40A 126.3 . . ?
N8 C40A H40A 126.3 . . ?
N8 C40B C39 107.5(3) . . ?
N8 C40B H40B 126.2 . . ?
C39 C40B H40B 126.2 . . ?

loop_
_geom_bond_atom_site_label_1
_geom_bond_atom_site_label_2
_geom_bond_distance
_geom_bond_site_symmetry_2
_geom_bond_publ_flag
O1 C11 1.362(3) . ?
O1 C14 1.425(3) . ?
N1 C1 1.138(3) . ?
N2 N3 1.256(3) . ?
N2 C5 1.421(3) . ?
N3 C8 1.416(3) . ?
N4 C17 1.335(4) . ?
N4 C20 1.352(4) . ?
N4 C16 1.439(3) . ?
C1 C2 1.436(4) . ?
C2 C3 1.378(3) . ?
C2 C7 1.403(3) . ?
C3 C4 1.366(3) . ?
C3 H31 0.9300 . ?
C4 C5 1.391(3) . ?
C4 H41 0.9300 . ?
C5 C6 1.399(3) . ?
C6 C7 1.368(3) . ?
C6 H61 0.9300 . ?
C7 H71 0.9300 . ?
C8 C13 1.380(3) . ?
C8 C9 1.393(3) . ?
C9 C10 1.357(3) . ?
C9 H91 0.9300 . ?
C10 C11 1.396(3) . ?
C10 H101 0.9300 . ?
C11 C12 1.379(3) . ?
C12 C13 1.375(3) . ?
C12 H121 0.9300 . ?
C13 H131 0.9300 . ?
C14 C15 1.520(4) . ?
C14 H141 0.9700 . ?
C14 H142 0.9700 . ?
C15 C16 1.475(4) . ?
C15 H151 0.9700 . ?
C15 H152 0.9700 . ?
C16 H161 0.9700 . ?
C16 H162 0.9700 . ?
C17 C18 1.368(6) . ?
C17 H171 0.9300 . ?
C18 C19 1.318(6) . ?
C18 H181 0.9300 . ?
C19 C20 1.299(4) . ?
C19 H191 0.9300 . ?
C20 H201 0.9300 . ?
O2 C31 1.357(3) . ?
O2 C34 1.419(3) . ?
N5 C21 1.138(3) . ?
N6 N7 1.250(3) . ?
N6 C25 1.422(3) . ?
N7 C28 1.412(3) . ?
N8 C37 1.345(4) . ?
N8 C40B 1.350(2) . ?
N8 C40A 1.355(2) . ?
N8 C36 1.446(3) . ?
C21 C22 1.430(4) . ?
C22 C27 1.383(4) . ?
C22 C23 1.393(3) . ?
C23 C24 1.363(3) . ?
C23 H231 0.9300 . ?
C24 C25 1.390(3) . ?
C24 H241 0.9300 . ?
C25 C26 1.384(3) . ?
C26 C27 1.371(4) . ?
C26 H261 0.9300 . ?
C27 H271 0.9300 . ?
C28 C29 1.377(3) . ?
C28 C33 1.393(3) . ?
C29 C30 1.376(3) . ?
C29 H291 0.9300 . ?
C30 C31 1.385(4) . ?
C30 H301 0.9300 . ?
C31 C32 1.391(3) . ?
C32 C33 1.362(3) . ?
C32 H321 0.9300 . ?
C33 H331 0.9300 . ?
C34 C35 1.517(4) . ?
C34 H341 0.9700 . ?
C34 H342 0.9700 . ?
C35 C36 1.489(4) . ?
C35 H351 0.9700 . ?
C35 H352 0.9700 . ?
C36 H361 0.9700 . ?
C36 H362 0.9700 . ?
C37 C38 1.310(4) . ?
C37 H371 0.9300 . ?
C38 C39 1.332(5) . ?
C38 H381 0.9300 . ?
C39 C40A 1.351(2) . ?
C39 C40B 1.355(2) . ?
C39 H391 0.9300 . ?
C40A H40A 0.9300 . ?
C40B H40B 0.9300 . ?
